data_7009155
loop_
_publ_author_name
'Schulz, Stephan'
'Nieger, Martin'

_publ_section_title
;
 Synthesis and structural characterization of the first completely
 alkyl-substituted Ga--Sb Lewis acid--base adducts&#x200A;&#x2020;
;
_journal_issue 5
_journal_name_full 'Journal of the Chemical Society, Dalton Transactions'
_journal_page_first 639
_journal_paper_doi 10.1039/a908969a
_journal_year 2000
_chemical_formula_sum 'C21 H48 Ga Sb'
_chemical_formula_weight 492.06
_chemical_name_systematic
; 
 Tri(tert.butyl)gallium-tri(isopropyl)antimon-adduct
;
_space_group_IT_number 14
_symmetry_cell_setting monoclinic
_symmetry_space_group_name_Hall '-P 2ybc'
_symmetry_space_group_name_H-M 'P 1 21/c 1'
_atom_sites_solution_hydrogens geom
_atom_sites_solution_primary Patterson
_atom_sites_solution_secondary difmap
_audit_creation_method SHELXL-97
_cell_angle_alpha 90.00
_cell_angle_beta 91.750(1)
_cell_angle_gamma 90.00
_cell_formula_units_Z 4
_cell_length_a 13.6128(2)
_cell_length_b 9.0089(2)
_cell_length_c 20.0307(2)
_cell_measurement_reflns_used 32772
_cell_measurement_temperature 123(2)
_cell_volume 2455.35(7)
_computing_cell_refinement DENZO-SMN
_computing_data_collection Collect
_computing_data_reduction DENZO-SMN
_computing_molecular_graphics XP
_computing_publication_material 'SHELXL-97 (Sheldrick, 1997)'
_computing_structure_refinement 'SHELXL-97 (Sheldrick, 1997)'
_computing_structure_solution 'SHELXS-97 (Sheldrick, 1990)'
_diffrn_ambient_temperature 123(2)
_diffrn_measured_fraction_theta_full 0.955
_diffrn_measured_fraction_theta_max 0.955
_diffrn_measurement_device_type 'Nonius KappaCCD'
_diffrn_measurement_method 'rotation in phi and omega, 1 deg.'
_diffrn_radiation_monochromator graphite
_diffrn_radiation_source 'fine-focus sealed tube'
_diffrn_radiation_type MoK\a
_diffrn_radiation_wavelength 0.71073
_diffrn_reflns_av_R_equivalents 0.0387
_diffrn_reflns_av_sigmaI/netI 0.0222
_diffrn_reflns_limit_h_max 18
_diffrn_reflns_limit_h_min -18
_diffrn_reflns_limit_k_max 11
_diffrn_reflns_limit_k_min -11
_diffrn_reflns_limit_l_max 25
_diffrn_reflns_limit_l_min -24
_diffrn_reflns_number 31295
_diffrn_reflns_theta_full 28.27
_diffrn_reflns_theta_max 28.27
_diffrn_reflns_theta_min 2.49
_exptl_absorpt_coefficient_mu 2.198
_exptl_absorpt_correction_T_max '0.4383 (0.4062, theor.)'
_exptl_absorpt_correction_T_min '0.3988 (0.3522, theor.)'
_exptl_absorpt_correction_type 'empirical from multiple refl'
_exptl_absorpt_process_details 'MULABS (cf. Blessing, 1995) in PLATON98'
_exptl_crystal_colour colorless
_exptl_crystal_density_diffrn 1.331
_exptl_crystal_density_meas ?
_exptl_crystal_density_method 'not measured'
_exptl_crystal_description blocks
_exptl_crystal_F_000 1024
_exptl_crystal_size_max 0.60
_exptl_crystal_size_mid 0.55
_exptl_crystal_size_min 0.50
_refine_diff_density_max 0.446
_refine_diff_density_min -0.704
_refine_diff_density_rms 0.070
_refine_ls_extinction_method none
_refine_ls_goodness_of_fit_ref 1.082
_refine_ls_hydrogen_treatment riding
_refine_ls_matrix_type full
_refine_ls_number_parameters 208
_refine_ls_number_reflns 5802
_refine_ls_number_restraints 0
_refine_ls_restrained_S_all 1.082
_refine_ls_R_factor_all 0.0214
_refine_ls_R_factor_gt 0.0198
_refine_ls_shift/su_max 0.003
_refine_ls_shift/su_mean 0.000
_refine_ls_structure_factor_coef Fsqd
_refine_ls_weighting_details 'calc w=1/[\s^2^(Fo^2^)+(0.0206P)^2^+1.4385P] where P=(Fo^2^+2Fc^2^)/3'
_refine_ls_weighting_scheme calc
_refine_ls_wR_factor_gt 0.0482
_refine_ls_wR_factor_ref 0.0488
_reflns_number_gt 5523
_reflns_number_total 5802
_reflns_threshold_expression >2sigma(I)
_cod_data_source_file a908969a.txt
_cod_data_source_block schulz20_compound_7
_cod_depositor_comments
;
The following automatic conversions were performed:

'_exptl_crystal_density_meas' value 'none' was changed to '?' - the
value is perceived as not measured.

Automatic conversion script
Id: cif_fix_values 3008 2015-01-20 13:52:24Z robertas 
;
_cod_original_sg_symbol_H-M 'P2(1)/c (No.14)'
_cod_database_code 7009155

loop_
_symmetry_equiv_pos_as_xyz
'x, y, z'
'-x, y+1/2, -z+1/2'
'-x, -y, -z'
'x, -y-1/2, z-1/2'

loop_
_atom_site_label
_atom_site_type_symbol
_atom_site_fract_x
_atom_site_fract_y
_atom_site_fract_z
_atom_site_U_iso_or_equiv
_atom_site_adp_type
_atom_site_occupancy
_atom_site_symmetry_multiplicity
_atom_site_calc_flag
_atom_site_refinement_flags
_atom_site_disorder_assembly
_atom_site_disorder_group
Sb1 Sb 0.731685(7) 0.871680(11) 0.222643(5) 0.01408(4) Uani 1 1 d . . .
C1 C 0.58366(11) 0.81161(18) 0.25236(8) 0.0182(3) Uani 1 1 d . . .
H1 H 0.5671 0.7159 0.2294 0.022 Uiso 1 1 calc R . .
C2 C 0.50877(13) 0.9252(2) 0.22669(10) 0.0295(4) Uani 1 1 d . . .
H2A H 0.5169 0.9409 0.1788 0.044 Uiso 1 1 calc R . .
H2B H 0.5189 1.0192 0.2505 0.044 Uiso 1 1 calc R . .
H2C H 0.4423 0.8885 0.2343 0.044 Uiso 1 1 calc R . .
C3 C 0.57302(13) 0.7842(2) 0.32683(9) 0.0269(4) Uani 1 1 d . . .
H3A H 0.6220 0.7111 0.3422 0.040 Uiso 1 1 calc R . .
H3B H 0.5069 0.7464 0.3349 0.040 Uiso 1 1 calc R . .
H3C H 0.5833 0.8775 0.3512 0.040 Uiso 1 1 calc R . .
C4 C 0.81432(12) 0.76116(19) 0.30328(8) 0.0199(3) Uani 1 1 d . . .
H4 H 0.7841 0.7893 0.3464 0.024 Uiso 1 1 calc R . .
C5 C 0.80591(14) 0.5929(2) 0.29563(9) 0.0267(4) Uani 1 1 d . . .
H5A H 0.7364 0.5643 0.2940 0.040 Uiso 1 1 calc R . .
H5B H 0.8394 0.5443 0.3337 0.040 Uiso 1 1 calc R . .
H5C H 0.8365 0.5621 0.2542 0.040 Uiso 1 1 calc R . .
C6 C 0.92197(13) 0.8087(2) 0.30698(10) 0.0312(4) Uani 1 1 d . . .
H6A H 0.9259 0.9168 0.3120 0.047 Uiso 1 1 calc R . .
H6B H 0.9540 0.7790 0.2659 0.047 Uiso 1 1 calc R . .
H6C H 0.9551 0.7609 0.3454 0.047 Uiso 1 1 calc R . .
C7 C 0.73920(13) 1.10296(19) 0.25514(9) 0.0236(3) Uani 1 1 d . . .
H7 H 0.6844 1.1567 0.2311 0.028 Uiso 1 1 calc R . .
C8 C 0.72509(18) 1.1258(2) 0.32979(11) 0.0374(5) Uani 1 1 d . . .
H8A H 0.6633 1.0796 0.3426 0.056 Uiso 1 1 calc R . .
H8B H 0.7230 1.2323 0.3396 0.056 Uiso 1 1 calc R . .
H8C H 0.7799 1.0802 0.3551 0.056 Uiso 1 1 calc R . .
C9 C 0.83498(16) 1.1741(2) 0.23352(11) 0.0346(4) Uani 1 1 d . . .
H9A H 0.8423 1.1588 0.1855 0.052 Uiso 1 1 calc R . .
H9B H 0.8905 1.1283 0.2581 0.052 Uiso 1 1 calc R . .
H9C H 0.8336 1.2807 0.2431 0.052 Uiso 1 1 calc R . .
Ga1 Ga 0.760868(12) 0.802808(18) 0.080033(8) 0.01425(5) Uani 1 1 d . . .
C10 C 0.90800(11) 0.76438(19) 0.07437(8) 0.0197(3) Uani 1 1 d . . .
C11 C 0.97056(13) 0.8856(2) 0.10824(10) 0.0273(4) Uani 1 1 d . . .
H11A H 0.9519 0.9825 0.0897 0.041 Uiso 1 1 calc R . .
H11B H 1.0402 0.8668 0.1004 0.041 Uiso 1 1 calc R . .
H11C H 0.9597 0.8850 0.1564 0.041 Uiso 1 1 calc R . .
C12 C 0.93988(13) 0.6155(2) 0.10452(10) 0.0272(4) Uani 1 1 d . . .
H12A H 0.9015 0.5354 0.0833 0.041 Uiso 1 1 calc R . .
H12B H 0.9287 0.6160 0.1526 0.041 Uiso 1 1 calc R . .
H12C H 1.0099 0.5995 0.0970 0.041 Uiso 1 1 calc R . .
C13 C 0.93142(13) 0.7603(2) -0.00040(9) 0.0269(4) Uani 1 1 d . . .
H13A H 0.8924 0.6823 -0.0226 0.040 Uiso 1 1 calc R . .
H13B H 1.0015 0.7395 -0.0053 0.040 Uiso 1 1 calc R . .
H13C H 0.9153 0.8565 -0.0208 0.040 Uiso 1 1 calc R . .
C14 C 0.67261(12) 0.62004(18) 0.07109(8) 0.0187(3) Uani 1 1 d . . .
C15 C 0.69671(13) 0.5454(2) 0.00441(8) 0.0251(4) Uani 1 1 d . . .
H15A H 0.6859 0.6163 -0.0322 0.038 Uiso 1 1 calc R . .
H15B H 0.6540 0.4589 -0.0028 0.038 Uiso 1 1 calc R . .
H15C H 0.7656 0.5135 0.0058 0.038 Uiso 1 1 calc R . .
C16 C 0.56286(12) 0.6583(2) 0.06922(9) 0.0256(4) Uani 1 1 d . . .
H16A H 0.5492 0.7322 0.0343 0.038 Uiso 1 1 calc R . .
H16B H 0.5448 0.6987 0.1126 0.038 Uiso 1 1 calc R . .
H16C H 0.5244 0.5684 0.0596 0.038 Uiso 1 1 calc R . .
C17 C 0.69071(13) 0.50546(19) 0.12670(9) 0.0234(3) Uani 1 1 d . . .
H17A H 0.7607 0.4798 0.1294 0.035 Uiso 1 1 calc R . .
H17B H 0.6520 0.4160 0.1168 0.035 Uiso 1 1 calc R . .
H17C H 0.6710 0.5473 0.1694 0.035 Uiso 1 1 calc R . .
C18 C 0.71029(12) 0.99155(18) 0.03386(8) 0.0197(3) Uani 1 1 d . . .
C19 C 0.78817(15) 1.1136(2) 0.03010(10) 0.0295(4) Uani 1 1 d . . .
H19A H 0.8469 1.0738 0.0093 0.044 Uiso 1 1 calc R . .
H19B H 0.8055 1.1486 0.0753 0.044 Uiso 1 1 calc R . .
H19C H 0.7620 1.1964 0.0033 0.044 Uiso 1 1 calc R . .
C20 C 0.62005(13) 1.0581(2) 0.06617(9) 0.0260(4) Uani 1 1 d . . .
H20A H 0.5690 0.9819 0.0694 0.039 Uiso 1 1 calc R . .
H20B H 0.5949 1.1409 0.0389 0.039 Uiso 1 1 calc R . .
H20C H 0.6383 1.0942 0.1110 0.039 Uiso 1 1 calc R . .
C21 C 0.68026(14) 0.9478(2) -0.03827(8) 0.0277(4) Uani 1 1 d . . .
H21A H 0.7369 0.9047 -0.0603 0.042 Uiso 1 1 calc R . .
H21B H 0.6578 1.0362 -0.0629 0.042 Uiso 1 1 calc R . .
H21C H 0.6270 0.8747 -0.0376 0.042 Uiso 1 1 calc R . .

loop_
_atom_site_aniso_label
_atom_site_aniso_U_11
_atom_site_aniso_U_22
_atom_site_aniso_U_33
_atom_site_aniso_U_23
_atom_site_aniso_U_13
_atom_site_aniso_U_12
Sb1 0.01530(6) 0.01318(6) 0.01381(6) -0.00050(3) 0.00135(4) 0.00007(3)
C1 0.0165(7) 0.0187(8) 0.0195(8) 0.0002(6) 0.0038(6) -0.0008(6)
C2 0.0211(8) 0.0339(10) 0.0338(10) 0.0074(8) 0.0063(7) 0.0086(7)
C3 0.0253(8) 0.0342(10) 0.0216(8) 0.0024(7) 0.0058(7) -0.0029(7)
C4 0.0222(8) 0.0230(8) 0.0142(7) 0.0001(6) -0.0013(6) 0.0047(6)
C5 0.0347(9) 0.0224(9) 0.0229(8) 0.0035(7) -0.0005(7) 0.0066(7)
C6 0.0232(8) 0.0399(11) 0.0300(10) -0.0005(8) -0.0059(7) 0.0025(8)
C7 0.0304(9) 0.0137(7) 0.0267(9) -0.0033(6) 0.0017(7) -0.0010(6)
C8 0.0543(13) 0.0269(10) 0.0318(11) -0.0133(8) 0.0129(9) -0.0080(9)
C9 0.0447(11) 0.0219(9) 0.0377(11) -0.0040(8) 0.0084(9) -0.0129(8)
Ga1 0.01440(8) 0.01382(8) 0.01454(8) 0.00048(6) 0.00075(6) -0.00021(6)
C10 0.0155(7) 0.0228(8) 0.0208(8) 0.0012(6) 0.0029(6) 0.0003(6)
C11 0.0197(8) 0.0336(10) 0.0285(9) -0.0020(7) 0.0019(7) -0.0049(7)
C12 0.0204(8) 0.0296(10) 0.0317(10) 0.0041(7) 0.0021(7) 0.0066(7)
C13 0.0249(8) 0.0318(10) 0.0245(9) -0.0011(7) 0.0080(7) -0.0015(7)
C14 0.0193(7) 0.0179(8) 0.0190(8) -0.0012(6) -0.0004(6) -0.0029(6)
C15 0.0317(9) 0.0220(8) 0.0214(8) -0.0058(7) -0.0013(7) -0.0035(7)
C16 0.0196(8) 0.0293(9) 0.0277(9) -0.0031(7) -0.0019(7) -0.0046(7)
C17 0.0276(8) 0.0174(8) 0.0252(8) 0.0013(7) 0.0007(7) -0.0047(6)
C18 0.0242(8) 0.0176(8) 0.0174(7) 0.0027(6) 0.0012(6) 0.0025(6)
C19 0.0350(10) 0.0192(9) 0.0343(10) 0.0062(7) 0.0038(8) -0.0014(7)
C20 0.0299(9) 0.0244(9) 0.0238(8) 0.0031(7) 0.0012(7) 0.0089(7)
C21 0.0351(9) 0.0307(10) 0.0172(8) 0.0040(7) -0.0007(7) 0.0054(8)

loop_
_atom_type_symbol
_atom_type_description
_atom_type_scat_dispersion_real
_atom_type_scat_dispersion_imag
_atom_type_scat_source
C C 0.0033 0.0016 'International Tables Vol C Tables 4.2.6.8 and 6.1.1.4'
H H 0.0000 0.0000 'International Tables Vol C Tables 4.2.6.8 and 6.1.1.4'
Ga Ga 0.2307 1.6083 'International Tables Vol C Tables 4.2.6.8 and 6.1.1.4'
Sb Sb -0.5866 1.5461 'International Tables Vol C Tables 4.2.6.8 and 6.1.1.4'

loop_
_geom_angle_atom_site_label_1
_geom_angle_atom_site_label_2
_geom_angle_atom_site_label_3
_geom_angle
_geom_angle_site_symmetry_1
_geom_angle_site_symmetry_3
_geom_angle_publ_flag
C4 Sb1 C7 101.33(7) . . ?
C4 Sb1 C1 98.29(6) . . ?
C7 Sb1 C1 100.96(6) . . ?
C4 Sb1 Ga1 122.51(4) . . ?
C7 Sb1 Ga1 118.74(5) . . ?
C1 Sb1 Ga1 111.26(4) . . ?
C2 C1 C3 110.91(14) . . ?
C2 C1 Sb1 110.78(11) . . ?
C3 C1 Sb1 115.01(11) . . ?
C6 C4 C5 110.63(15) . . ?
C6 C4 Sb1 112.37(12) . . ?
C5 C4 Sb1 110.09(11) . . ?
C9 C7 C8 110.79(16) . . ?
C9 C7 Sb1 110.38(12) . . ?
C8 C7 Sb1 114.47(12) . . ?
C10 Ga1 C14 115.74(7) . . ?
C10 Ga1 C18 115.70(7) . . ?
C14 Ga1 C18 116.20(7) . . ?
C10 Ga1 Sb1 104.48(5) . . ?
C14 Ga1 Sb1 99.07(5) . . ?
C18 Ga1 Sb1 102.05(5) . . ?
C12 C10 C11 107.67(14) . . ?
C12 C10 C13 107.36(14) . . ?
C11 C10 C13 108.60(14) . . ?
C12 C10 Ga1 113.23(11) . . ?
C11 C10 Ga1 112.85(11) . . ?
C13 C10 Ga1 106.90(11) . . ?
C16 C14 C17 107.70(14) . . ?
C16 C14 C15 108.08(14) . . ?
C17 C14 C15 107.60(14) . . ?
C16 C14 Ga1 113.03(11) . . ?
C17 C14 Ga1 113.45(11) . . ?
C15 C14 Ga1 106.73(11) . . ?
C20 C18 C19 107.82(15) . . ?
C20 C18 C21 107.69(14) . . ?
C19 C18 C21 107.56(14) . . ?
C20 C18 Ga1 113.48(11) . . ?
C19 C18 Ga1 113.28(11) . . ?
C21 C18 Ga1 106.71(11) . . ?

loop_
_geom_bond_atom_site_label_1
_geom_bond_atom_site_label_2
_geom_bond_distance
_geom_bond_site_symmetry_2
_geom_bond_publ_flag
Sb1 C4 2.1805(15) . ?
Sb1 C7 2.1843(17) . ?
Sb1 C1 2.1866(15) . ?
Sb1 Ga1 2.96178(19) . ?
C1 C2 1.523(2) . ?
C1 C3 1.523(2) . ?
C4 C6 1.526(2) . ?
C4 C5 1.528(2) . ?
C7 C9 1.527(3) . ?
C7 C8 1.527(3) . ?
Ga1 C10 2.0392(15) . ?
Ga1 C14 2.0429(16) . ?
Ga1 C18 2.0450(16) . ?
C10 C12 1.529(2) . ?
C10 C11 1.530(2) . ?
C10 C13 1.541(2) . ?
C14 C16 1.533(2) . ?
C14 C17 1.533(2) . ?
C14 C15 1.540(2) . ?
C18 C20 1.528(2) . ?
C18 C19 1.531(2) . ?
C18 C21 1.541(2) . ?

loop_
_geom_torsion_atom_site_label_1
_geom_torsion_atom_site_label_2
_geom_torsion_atom_site_label_3
_geom_torsion_atom_site_label_4
_geom_torsion
_geom_torsion_site_symmetry_1
_geom_torsion_site_symmetry_2
_geom_torsion_site_symmetry_3
_geom_torsion_site_symmetry_4
_geom_torsion_publ_flag
C4 Sb1 C1 C2 153.89(12) . . . . ?
C7 Sb1 C1 C2 50.57(13) . . . . ?
Ga1 Sb1 C1 C2 -76.36(12) . . . . ?
C4 Sb1 C1 C3 27.15(13) . . . . ?
C7 Sb1 C1 C3 -76.17(13) . . . . ?
Ga1 Sb1 C1 C3 156.90(11) . . . . ?
C7 Sb1 C4 C6 -64.30(13) . . . . ?
C1 Sb1 C4 C6 -167.32(13) . . . . ?
Ga1 Sb1 C4 C6 70.86(13) . . . . ?
C7 Sb1 C4 C5 171.90(12) . . . . ?
C1 Sb1 C4 C5 68.89(12) . . . . ?
Ga1 Sb1 C4 C5 -52.94(13) . . . . ?
C4 Sb1 C7 C9 84.23(14) . . . . ?
C1 Sb1 C7 C9 -174.90(13) . . . . ?
Ga1 Sb1 C7 C9 -53.07(14) . . . . ?
C4 Sb1 C7 C8 -41.59(15) . . . . ?
C1 Sb1 C7 C8 59.28(15) . . . . ?
Ga1 Sb1 C7 C8 -178.89(13) . . . . ?
C4 Sb1 Ga1 C10 -36.53(7) . . . . ?
C7 Sb1 Ga1 C10 91.42(7) . . . . ?
C1 Sb1 Ga1 C10 -152.09(7) . . . . ?
C4 Sb1 Ga1 C14 83.17(7) . . . . ?
C7 Sb1 Ga1 C14 -148.88(7) . . . . ?
C1 Sb1 Ga1 C14 -32.39(7) . . . . ?
C4 Sb1 Ga1 C18 -157.41(7) . . . . ?
C7 Sb1 Ga1 C18 -29.45(7) . . . . ?
C1 Sb1 Ga1 C18 87.04(7) . . . . ?
C14 Ga1 C10 C12 -34.16(14) . . . . ?
C18 Ga1 C10 C12 -175.07(12) . . . . ?
Sb1 Ga1 C10 C12 73.61(12) . . . . ?
C14 Ga1 C10 C11 -156.81(12) . . . . ?
C18 Ga1 C10 C11 62.29(14) . . . . ?
Sb1 Ga1 C10 C11 -49.04(12) . . . . ?
C14 Ga1 C10 C13 83.86(13) . . . . ?
C18 Ga1 C10 C13 -57.04(13) . . . . ?
Sb1 Ga1 C10 C13 -168.37(10) . . . . ?
C10 Ga1 C14 C16 -174.63(11) . . . . ?
C18 Ga1 C14 C16 -33.92(14) . . . . ?
Sb1 Ga1 C14 C16 74.39(12) . . . . ?
C10 Ga1 C14 C17 62.39(14) . . . . ?
C18 Ga1 C14 C17 -156.91(11) . . . . ?
Sb1 Ga1 C14 C17 -48.60(12) . . . . ?
C10 Ga1 C14 C15 -55.94(13) . . . . ?
C18 Ga1 C14 C15 84.76(12) . . . . ?
Sb1 Ga1 C14 C15 -166.93(10) . . . . ?
C10 Ga1 C18 C20 -150.72(12) . . . . ?
C14 Ga1 C18 C20 68.56(14) . . . . ?
Sb1 Ga1 C18 C20 -37.98(12) . . . . ?
C10 Ga1 C18 C19 -27.34(14) . . . . ?
C14 Ga1 C18 C19 -168.05(12) . . . . ?
Sb1 Ga1 C18 C19 85.41(12) . . . . ?
C10 Ga1 C18 C21 90.84(12) . . . . ?
C14 Ga1 C18 C21 -49.88(13) . . . . ?
Sb1 Ga1 C18 C21 -156.42(10) . . . . ?
